data_4514676
loop_
_publ_author_name
'Daubignard, Julien'
'Lutz, Martin'
'Detz, Remko J.'
'de Bruin, Bas'
'Reek, Joost N. H.'

_publ_section_title
;
 Origin of the Selectivity and Activity in the Rhodium-Catalyzed
 Asymmetric Hydrogenation Using Supramolecular Ligands
;
_journal_issue 8
_journal_name_full 'ACS Catalysis'
_journal_page_first 7535
_journal_paper_doi 10.1021/acscatal.9b01809
_journal_volume 9
_journal_year 2019
_chemical_formula_moiety 'C54 H55 N3 O5 P2 Rh, B F4'
_chemical_formula_sum 'C54 H55 B F4 N3 O5 P2 Rh'
_chemical_formula_weight 1077.67
_space_group_crystal_system triclinic
_space_group_IT_number 2
_space_group_name_Hall '-P 1'
_space_group_name_H-M_alt 'P -1'
_symmetry_space_group_name_Hall '-P 1'
_symmetry_space_group_name_H-M 'P -1'
_atom_sites_solution_hydrogens difmap
_atom_sites_solution_primary dual
_atom_sites_solution_secondary difmap
_audit_creation_method SHELXL-2018/3
_cell_angle_alpha 77.688(2)
_cell_angle_beta 87.174(1)
_cell_angle_gamma 78.469(1)
_cell_formula_units_Z 4
_cell_length_a 14.1394(3)
_cell_length_b 15.0162(5)
_cell_length_c 28.9031(9)
_cell_measurement_reflns_used 84937
_cell_measurement_temperature 150(2)
_cell_measurement_theta_max 27.50
_cell_measurement_theta_min 1.63
_cell_volume 5874.4(3)
_computing_cell_refinement Peakref
_computing_data_collection Apex2
_computing_data_reduction 'Eval15, 'SADABS-2008/1, Squeeze'
_computing_structure_refinement 'SHELXL-2018/3 (Sheldrick, 2018)'
_computing_structure_solution SHELXT
_diffrn_ambient_temperature 150(2)
_diffrn_measured_fraction_theta_full 1.000
_diffrn_measured_fraction_theta_max 0.999
_diffrn_measurement_device_type 'Bruker Kappa ApexII'
_diffrn_measurement_method '\f and \w scans'
_diffrn_radiation_type MoK\a
_diffrn_radiation_wavelength 0.71073
_diffrn_reflns_av_R_equivalents 0.0298
_diffrn_reflns_av_unetI/netI 0.0289
_diffrn_reflns_Laue_measured_fraction_full 1.000
_diffrn_reflns_Laue_measured_fraction_max 0.999
_diffrn_reflns_limit_h_max 18
_diffrn_reflns_limit_h_min -18
_diffrn_reflns_limit_k_max 19
_diffrn_reflns_limit_k_min -19
_diffrn_reflns_limit_l_max 37
_diffrn_reflns_limit_l_min -37
_diffrn_reflns_number 117189
_diffrn_reflns_point_group_measured_fraction_full 1.000
_diffrn_reflns_point_group_measured_fraction_max 0.999
_diffrn_reflns_theta_full 25.242
_diffrn_reflns_theta_max 27.508
_diffrn_reflns_theta_min 1.633
_diffrn_source 'sealed tube'
_exptl_absorpt_coefficient_mu 0.402
_exptl_absorpt_correction_T_max 0.7456
_exptl_absorpt_correction_T_min 0.6829
_exptl_absorpt_correction_type multi-scan
_exptl_absorpt_process_details SADABS-2008/1
_exptl_crystal_colour yellow
_exptl_crystal_density_diffrn 1.219
_exptl_crystal_description needle
_exptl_crystal_F_000 2224
_exptl_crystal_size_max 0.55
_exptl_crystal_size_mid 0.26
_exptl_crystal_size_min 0.10
_refine_diff_density_max 1.112
_refine_diff_density_min -0.671
_refine_diff_density_rms 0.063
_refine_ls_extinction_method none
_refine_ls_goodness_of_fit_ref 1.021
_refine_ls_hydrogen_treatment mixed
_refine_ls_matrix_type full
_refine_ls_number_parameters 1331
_refine_ls_number_reflns 26994
_refine_ls_number_restraints 94
_refine_ls_restrained_S_all 1.027
_refine_ls_R_factor_all 0.0510
_refine_ls_R_factor_gt 0.0388
_refine_ls_shift/su_max 0.001
_refine_ls_shift/su_mean 0.000
_refine_ls_structure_factor_coef Fsqd
_refine_ls_weighting_details 'w=1/[\s^2^(Fo^2^)+(0.0479P)^2^+4.9514P] where P=(Fo^2^+2Fc^2^)/3'
_refine_ls_weighting_scheme calc
_refine_ls_wR_factor_gt 0.0961
_refine_ls_wR_factor_ref 0.1012
_reflns_Friedel_coverage 0.000
_reflns_number_gt 21806
_reflns_number_total 26994
_reflns_threshold_expression 'I > 2\s(I)'
_cod_data_source_file cs9b01809_si_002.cif
_cod_data_source_block l0332a
_cod_database_code 4514676
_shelx_shelxl_version_number 2018/3
_shelx_space_group_comment
;
The symmetry employed for this shelxl refinement is uniquely defined
by the following loop, which should always be used as a source of
symmetry information in preference to the above space-group names.
They are only intended as comments.
;

loop_
_space_group_symop_operation_xyz
'x, y, z'
'-x, -y, -z'

loop_
_atom_site_label
_atom_site_type_symbol
_atom_site_fract_x
_atom_site_fract_y
_atom_site_fract_z
_atom_site_U_iso_or_equiv
_atom_site_adp_type
_atom_site_occupancy
_atom_site_site_symmetry_order
_atom_site_calc_flag
_atom_site_refinement_flags_posn
_atom_site_refinement_flags_adp
Rh1 Rh 0.38846(2) 0.81659(2) 0.16566(2) 0.02273(5) Uani 1 1 d . .
C11 C 0.53570(17) 0.8063(2) 0.13150(10) 0.0415(7) Uani 1 1 d . .
H11 H 0.525(2) 0.805(2) 0.1001(11) 0.045(8) Uiso 1 1 d . .
C21 C 0.53568(17) 0.7289(2) 0.16593(10) 0.0398(6) Uani 1 1 d . .
H21 H 0.519(2) 0.677(2) 0.1563(10) 0.042(8) Uiso 1 1 d . .
C31 C 0.5745(2) 0.7105(2) 0.21528(11) 0.0463(7) Uani 1 1 d . .
H31A H 0.644950 0.686804 0.214379 0.056 Uiso 1 1 calc R U
H31B H 0.544952 0.661027 0.235451 0.056 Uiso 1 1 calc R U
C41 C 0.55586(18) 0.7949(2) 0.23800(10) 0.0425(6) Uani 1 1 d . .
H41A H 0.561444 0.773855 0.272805 0.051 Uiso 1 1 calc R U
H41B H 0.605768 0.832575 0.227041 0.051 Uiso 1 1 calc R U
C51 C 0.45686(17) 0.85489(19) 0.22612(9) 0.0324(5) Uani 1 1 d . .
H51 H 0.4175(19) 0.8486(17) 0.2485(9) 0.028(7) Uiso 1 1 d . .
C61 C 0.43629(18) 0.92994(19) 0.19019(9) 0.0342(6) Uani 1 1 d . .
H61 H 0.3780(19) 0.9737(18) 0.1893(9) 0.029(7) Uiso 1 1 d . .
C71 C 0.5049(2) 0.9663(2) 0.15239(11) 0.0493(7) Uani 1 1 d . .
H71A H 0.540623 1.006234 0.165040 0.059 Uiso 1 1 calc R U
H71B H 0.466877 1.005578 0.124984 0.059 Uiso 1 1 calc R U
C81 C 0.5780(2) 0.8895(2) 0.13522(11) 0.0497(8) Uani 1 1 d . .
H81A H 0.603240 0.915649 0.103772 0.060 Uiso 1 1 calc R U
H81B H 0.632973 0.868565 0.157395 0.060 Uiso 1 1 calc R U
P2 P 0.23294(4) 0.85702(4) 0.19347(2) 0.02088(11) Uani 1 1 d . .
O12 O 0.41118(11) 0.53477(11) 0.20701(6) 0.0309(4) Uani 1 1 d . .
N12 N 0.26442(14) 0.50183(14) 0.23438(8) 0.0320(5) Uani 1 1 d . .
H12 H 0.237(2) 0.459(2) 0.2464(10) 0.041(8) Uiso 1 1 d . .
N22 N 0.40036(18) 0.39019(15) 0.24673(10) 0.0422(6) Uani 1 1 d . .
H22A H 0.464(3) 0.373(2) 0.2440(12) 0.057(10) Uiso 1 1 d . .
H22B H 0.368(2) 0.362(2) 0.2670(11) 0.046(9) Uiso 1 1 d . .
C12 C 0.17518(15) 0.75678(15) 0.20186(8) 0.0234(4) Uani 1 1 d . .
C22 C 0.23797(15) 0.67155(15) 0.21451(8) 0.0250(4) Uani 1 1 d . .
H22 H 0.304311 0.669752 0.219453 0.030 Uiso 1 1 calc R U
C32 C 0.20427(16) 0.58914(15) 0.21995(8) 0.0274(5) Uani 1 1 d . .
C42 C 0.10670(17) 0.59305(17) 0.21261(10) 0.0348(6) Uani 1 1 d . .
H42 H 0.082794 0.537221 0.215828 0.042 Uiso 1 1 calc R U
C52 C 0.04461(17) 0.67805(17) 0.20065(10) 0.0353(6) Uani 1 1 d . .
H52 H -0.021922 0.679918 0.196166 0.042 Uiso 1 1 calc R U
C62 C 0.07779(16) 0.76049(16) 0.19510(9) 0.0305(5) Uani 1 1 d . .
H62 H 0.034672 0.818570 0.186816 0.037 Uiso 1 1 calc R U
C72 C 0.15689(15) 0.95692(14) 0.15744(8) 0.0233(4) Uani 1 1 d . .
C82 C 0.19301(17) 0.99777(16) 0.11431(8) 0.0295(5) Uani 1 1 d . .
H82 H 0.255551 0.972306 0.104096 0.035 Uiso 1 1 calc R U
C92 C 0.13830(19) 1.07559(17) 0.08602(9) 0.0367(6) Uani 1 1 d . .
H92 H 0.162900 1.102870 0.056340 0.044 Uiso 1 1 calc R U
C102 C 0.04796(19) 1.11317(17) 0.10123(9) 0.0365(6) Uani 1 1 d . .
H102 H 0.010249 1.166281 0.081871 0.044 Uiso 1 1 calc R U
C112 C 0.01212(17) 1.07392(17) 0.14445(9) 0.0338(5) Uani 1 1 d . .
H112 H -0.049699 1.100821 0.154862 0.041 Uiso 1 1 calc R U
C122 C 0.06552(16) 0.99583(16) 0.17263(8) 0.0284(5) Uani 1 1 d . .
H122 H 0.040303 0.968703 0.202191 0.034 Uiso 1 1 calc R U
C132 C 0.22430(15) 0.88431(15) 0.25261(8) 0.0243(4) Uani 1 1 d . .
C142 C 0.23801(17) 0.81207(17) 0.29246(8) 0.0313(5) Uani 1 1 d . .
H142 H 0.246557 0.749549 0.288827 0.038 Uiso 1 1 calc R U
C152 C 0.23927(18) 0.83081(19) 0.33725(9) 0.0360(6) Uani 1 1 d . .
H152 H 0.249680 0.781055 0.364112 0.043 Uiso 1 1 calc R U
C162 C 0.22549(17) 0.92140(19) 0.34313(9) 0.0343(5) Uani 1 1 d . .
H162 H 0.225727 0.933935 0.373975 0.041 Uiso 1 1 calc R U
C172 C 0.21139(17) 0.99357(18) 0.30416(9) 0.0333(5) Uani 1 1 d . .
H172 H 0.201340 1.055932 0.308200 0.040 Uiso 1 1 calc R U
C182 C 0.21183(16) 0.97537(16) 0.25889(9) 0.0279(5) Uani 1 1 d . .
H182 H 0.203575 1.025368 0.232112 0.033 Uiso 1 1 calc R U
C192 C 0.36172(17) 0.47894(16) 0.22832(9) 0.0298(5) Uani 1 1 d . .
P3 P 0.33690(4) 0.75641(4) 0.10838(2) 0.02305(12) Uani 1 1 d . .
O13 O 0.37855(11) 0.79067(11) 0.05518(5) 0.0278(3) Uani 1 1 d . .
O23 O 0.22157(10) 0.78836(10) 0.09833(5) 0.0242(3) Uani 1 1 d . .
O33 O 0.28435(15) 0.50412(14) 0.04611(7) 0.0497(5) Uani 1 1 d . .
O43 O 0.27333(18) 0.49825(16) 0.12451(8) 0.0581(6) Uani 1 1 d . .
N13 N 0.37342(15) 0.64522(14) 0.11288(7) 0.0291(4) Uani 1 1 d . .
H13 H 0.377(2) 0.613(2) 0.1406(11) 0.043(8) Uiso 1 1 d . .
C13 C 0.33464(16) 0.87567(16) 0.02754(8) 0.0271(5) Uani 1 1 d . .
C23 C 0.38335(18) 0.95044(18) 0.02183(9) 0.0343(5) Uani 1 1 d . .
H23 H 0.443915 0.942673 0.036538 0.041 Uiso 1 1 calc R U
C33 C 0.34240(19) 1.03413(18) -0.00509(9) 0.0383(6) Uani 1 1 d . .
H33 H 0.375457 1.084563 -0.009611 0.046 Uiso 1 1 calc R U
C43 C 0.25104(18) 1.04707(18) -0.02649(9) 0.0350(6) Uani 1 1 d . .
C53 C 0.2046(2) 1.13589(19) -0.05195(9) 0.0427(7) Uani 1 1 d . .
H53 H 0.237344 1.186626 -0.056869 0.051 Uiso 1 1 calc R U
C63 C 0.1145(2) 1.14885(19) -0.06923(10) 0.0462(7) Uani 1 1 d . .
H63 H 0.084257 1.208637 -0.085868 0.055 Uiso 1 1 calc R U
C73 C 0.0653(2) 1.07434(19) -0.06269(9) 0.0418(6) Uani 1 1 d . .
H73 H 0.001889 1.084144 -0.074698 0.050 Uiso 1 1 calc R U
C83 C 0.10851(18) 0.98775(18) -0.03908(8) 0.0340(5) Uani 1 1 d . .
H83 H 0.074745 0.937875 -0.035028 0.041 Uiso 1 1 calc R U
C93 C 0.20265(17) 0.97145(16) -0.02063(8) 0.0289(5) Uani 1 1 d . .
C103 C 0.24811(16) 0.88195(16) 0.00643(8) 0.0267(5) Uani 1 1 d . .
C113 C 0.19954(16) 0.80087(15) 0.01546(8) 0.0263(5) Uani 1 1 d . .
C123 C 0.17043(17) 0.76110(17) -0.02097(9) 0.0319(5) Uani 1 1 d . .
C133 C 0.20091(19) 0.78536(19) -0.06881(9) 0.0384(6) Uani 1 1 d . .
H133 H 0.237132 0.833268 -0.077915 0.046 Uiso 1 1 calc R U
C143 C 0.1780(2) 0.7394(2) -0.10213(10) 0.0463(7) Uani 1 1 d . .
H143 H 0.200879 0.754597 -0.133735 0.056 Uiso 1 1 calc R U
C153 C 0.1219(2) 0.6713(2) -0.09018(11) 0.0506(8) Uani 1 1 d . .
H153 H 0.106245 0.641032 -0.113635 0.061 Uiso 1 1 calc R U
C163 C 0.0894(2) 0.64802(19) -0.04467(11) 0.0461(7) Uani 1 1 d . .
H163 H 0.049707 0.602768 -0.036998 0.055 Uiso 1 1 calc R U
C173 C 0.11421(18) 0.69048(17) -0.00878(10) 0.0365(6) Uani 1 1 d . .
C183 C 0.08806(19) 0.66152(18) 0.03907(10) 0.0391(6) Uani 1 1 d . .
H183 H 0.044880 0.619461 0.046905 0.047 Uiso 1 1 calc R U
C193 C 0.12389(17) 0.69304(17) 0.07428(9) 0.0328(5) Uani 1 1 d . .
H193 H 0.109897 0.669975 0.106587 0.039 Uiso 1 1 calc R U
C203 C 0.18200(15) 0.76047(15) 0.06152(8) 0.0260(5) Uani 1 1 d . .
C213 C 0.37951(19) 0.58954(17) 0.07643(9) 0.0358(6) Uani 1 1 d . .
H213 H 0.368205 0.631552 0.044522 0.043 Uiso 1 1 calc R U
C223 C 0.3056(2) 0.52678(18) 0.08585(11) 0.0420(6) Uani 1 1 d . .
C233 C 0.2210(3) 0.4375(3) 0.05122(15) 0.0729(11) Uani 1 1 d . .
H23A H 0.255818 0.375978 0.066797 0.109 Uiso 1 1 calc R U
H23B H 0.199754 0.434661 0.019877 0.109 Uiso 1 1 calc R U
H23C H 0.164593 0.456739 0.070430 0.109 Uiso 1 1 calc R U
C243 C 0.4790(2) 0.5245(2) 0.07712(11) 0.0493(7) Uani 1 1 d . .
H24A H 0.485069 0.479633 0.107867 0.059 Uiso 1 1 calc R U
H24B H 0.479233 0.488440 0.052144 0.059 Uiso 1 1 calc R U
C253 C 0.5681(2) 0.5670(2) 0.07023(12) 0.0571(9) Uani 1 1 d . .
H253 H 0.571451 0.598972 0.096945 0.069 Uiso 1 1 calc R U
C263 C 0.5670(3) 0.6383(3) 0.02391(14) 0.0681(10) Uani 1 1 d . .
H26A H 0.567540 0.607448 -0.002803 0.102 Uiso 1 1 calc R U
H26B H 0.624053 0.666654 0.022108 0.102 Uiso 1 1 calc R U
H26C H 0.508551 0.686482 0.022642 0.102 Uiso 1 1 calc R U
C273 C 0.6575(3) 0.4890(3) 0.07244(14) 0.0781(13) Uani 1 1 d . .
H27A H 0.654565 0.455552 0.047084 0.117 Uiso 1 1 calc R U
H27B H 0.659271 0.445885 0.103184 0.117 Uiso 1 1 calc R U
H27C H 0.715856 0.515942 0.068462 0.117 Uiso 1 1 calc R U
Rh2 Rh 0.62732(2) 0.07448(2) 0.32925(2) 0.02294(5) Uani 1 1 d . .
C14 C 0.48154(17) 0.0892(2) 0.36419(10) 0.0394(6) Uani 1 1 d . .
H14 H 0.495(2) 0.0971(19) 0.3933(10) 0.037(7) Uiso 1 1 d . .
C24 C 0.47680(17) 0.1579(2) 0.32518(11) 0.0399(6) Uani 1 1 d . .
H24 H 0.484(2) 0.221(2) 0.3290(10) 0.045(8) Uiso 1 1 d . .
C34 C 0.4388(2) 0.1586(2) 0.27737(12) 0.0525(8) Uani 1 1 d . .
H34A H 0.367585 0.176974 0.278100 0.063 Uiso 1 1 calc R U
H34B H 0.463400 0.206824 0.253677 0.063 Uiso 1 1 calc R U
C44 C 0.4642(2) 0.0697(2) 0.26132(12) 0.0550(8) Uani 1 1 d . .
H44A H 0.460018 0.082733 0.226354 0.066 Uiso 1 1 calc R U
H44B H 0.415982 0.031161 0.274225 0.066 Uiso 1 1 calc R U
C54 C 0.56323(18) 0.0147(2) 0.27570(11) 0.0366(6) Uani 1 1 d . .
H54 H 0.601(2) 0.0216(18) 0.2528(10) 0.031(7) Uiso 1 1 d . .
C64 C 0.58055(19) -0.05173(19) 0.31509(11) 0.0402(6) Uani 1 1 d . .
H64 H 0.640(2) -0.096(2) 0.3155(11) 0.048(8) Uiso 1 1 d . .
C74 C 0.5097(3) -0.0781(2) 0.35447(15) 0.0684(11) Uani 1 1 d . .
H74A H 0.471148 -0.118539 0.344166 0.082 Uiso 1 1 calc R U
H74B H 0.546957 -0.115214 0.382603 0.082 Uiso 1 1 calc R U
C84 C 0.4428(2) 0.0004(2) 0.36876(11) 0.0538(8) Uani 1 1 d . .
H84A H 0.423593 -0.019682 0.402177 0.065 Uiso 1 1 calc R U
H84B H 0.383802 0.014599 0.349347 0.065 Uiso 1 1 calc R U
P5 P 0.78544(4) 0.02175(4) 0.30755(2) 0.02184(11) Uani 1 1 d . .
O15 O 0.60955(11) 0.33561(11) 0.24359(6) 0.0299(3) Uani 1 1 d . .
N15 N 0.75658(14) 0.35831(14) 0.21122(7) 0.0303(4) Uani 1 1 d . .
H15 H 0.786(2) 0.399(2) 0.1955(11) 0.046(9) Uiso 1 1 d . .
N25 N 0.62180(17) 0.47352(15) 0.19666(9) 0.0377(5) Uani 1 1 d . .
H25A H 0.657(2) 0.504(2) 0.1800(10) 0.036(8) Uiso 1 1 d . .
H25B H 0.556(3) 0.497(2) 0.2008(12) 0.067(11) Uiso 1 1 d . .
C15 C 0.84363(15) 0.11820(15) 0.28084(8) 0.0242(4) Uani 1 1 d . .
C25 C 0.78118(15) 0.19688(15) 0.25675(8) 0.0247(4) Uani 1 1 d . .
H25 H 0.714397 0.196238 0.255055 0.030 Uiso 1 1 calc R U
C35 C 0.81603(16) 0.27606(16) 0.23524(8) 0.0276(5) Uani 1 1 d . .
C45 C 0.91499(17) 0.27453(17) 0.23641(9) 0.0348(5) Uani 1 1 d . .
H45 H 0.939970 0.327723 0.221290 0.042 Uiso 1 1 calc R U
C55 C 0.97683(18) 0.19573(19) 0.25954(10) 0.0394(6) Uani 1 1 d . .
H55 H 1.044057 0.195320 0.259944 0.047 Uiso 1 1 calc R U
C65 C 0.94196(16) 0.11722(16) 0.28217(9) 0.0311(5) Uani 1 1 d . .
H65 H 0.984702 0.063695 0.298314 0.037 Uiso 1 1 calc R U
C75 C 0.85617(15) -0.05501(15) 0.35640(8) 0.0243(4) Uani 1 1 d . .
C85 C 0.81242(17) -0.07102(16) 0.40047(8) 0.0309(5) Uani 1 1 d . .
H85 H 0.748654 -0.038773 0.404737 0.037 Uiso 1 1 calc R U
C95 C 0.8602(2) -0.13339(18) 0.43849(9) 0.0377(6) Uani 1 1 d . .
H95 H 0.829681 -0.143303 0.468680 0.045 Uiso 1 1 calc R U
C105 C 0.95267(19) -0.18109(18) 0.43205(9) 0.0381(6) Uani 1 1 d . .
H105 H 0.985901 -0.223911 0.457932 0.046 Uiso 1 1 calc R U
C115 C 0.99642(18) -0.16668(18) 0.38845(10) 0.0368(6) Uani 1 1 d . .
H115 H 1.059780 -0.199930 0.384290 0.044 Uiso 1 1 calc R U
C125 C 0.94926(16) -0.10420(17) 0.35040(9) 0.0309(5) Uani 1 1 d . .
H125 H 0.980124 -0.094792 0.320288 0.037 Uiso 1 1 calc R U
C135 C 0.80213(15) -0.04858(15) 0.26208(8) 0.0246(4) Uani 1 1 d . .
C145 C 0.80150(17) -0.00651(17) 0.21400(8) 0.0312(5) Uani 1 1 d . .
H145 H 0.795758 0.058950 0.204747 0.037 Uiso 1 1 calc R U
C155 C 0.80919(17) -0.05956(19) 0.17983(9) 0.0353(6) Uani 1 1 d . .
H155 H 0.809218 -0.030241 0.147276 0.042 Uiso 1 1 calc R U
C165 C 0.81680(16) -0.15435(18) 0.19249(9) 0.0338(5) Uani 1 1 d . .
H165 H 0.822150 -0.190292 0.168789 0.041 Uiso 1 1 calc R U
C175 C 0.81663(16) -0.19700(17) 0.23976(9) 0.0332(5) Uani 1 1 d . .
H175 H 0.821343 -0.262386 0.248643 0.040 Uiso 1 1 calc R U
C185 C 0.80956(16) -0.14431(16) 0.27441(9) 0.0297(5) Uani 1 1 d . .
H185 H 0.809811 -0.174165 0.306888 0.036 Uiso 1 1 calc R U
C195 C 0.65964(17) 0.38650(16) 0.21875(8) 0.0289(5) Uani 1 1 d . .
P6 P 0.67375(4) 0.17307(4) 0.36854(2) 0.02461(12) Uani 1 1 d . .
O16 O 0.62752(11) 0.17490(11) 0.42131(5) 0.0281(3) Uani 1 1 d . .
O26 O 0.78838(11) 0.14782(10) 0.38048(5) 0.0248(3) Uani 1 1 d . .
O36 O 0.73294(16) 0.42681(14) 0.31058(7) 0.0520(5) Uani 1 1 d . .
O46 O 0.72432(18) 0.46391(15) 0.38205(9) 0.0635(6) Uani 1 1 d . .
N16 N 0.63949(15) 0.28262(14) 0.34498(8) 0.0308(4) Uani 1 1 d . .
H16 H 0.636(2) 0.291(2) 0.3191(10) 0.034(8) Uiso 1 1 d . .
C16 C 0.67065(17) 0.10914(16) 0.46012(8) 0.0278(5) Uani 1 1 d . .
C26 C 0.62251(18) 0.03652(18) 0.48041(9) 0.0345(5) Uani 1 1 d . .
H26 H 0.562713 0.033188 0.467917 0.041 Uiso 1 1 calc R U
C36 C 0.66241(19) -0.02883(18) 0.51805(9) 0.0370(6) Uani 1 1 d . .
H36 H 0.629841 -0.077677 0.531946 0.044 Uiso 1 1 calc R U
C46 C 0.75196(18) -0.02509(17) 0.53686(8) 0.0314(5) Uani 1 1 d . .
C56 C 0.7969(2) -0.09532(17) 0.57454(9) 0.0385(6) Uani 1 1 d . .
H56 H 0.763826 -0.143247 0.589340 0.046 Uiso 1 1 calc R U
C66 C 0.8862(2) -0.09540(18) 0.58989(9) 0.0400(6) Uani 1 1 d . .
H66 H 0.915294 -0.143405 0.614974 0.048 Uiso 1 1 calc R U
C76 C 0.93556(19) -0.02443(17) 0.56862(9) 0.0355(6) Uani 1 1 d . .
H76 H 0.998260 -0.024935 0.579195 0.043 Uiso 1 1 calc R U
C86 C 0.89360(17) 0.04554(16) 0.53268(8) 0.0296(5) Uani 1 1 d . .
H86 H 0.927786 0.093098 0.518703 0.036 Uiso 1 1 calc R U
C96 C 0.80059(17) 0.04830(15) 0.51602(8) 0.0267(5) Uani 1 1 d . .
C106 C 0.75553(16) 0.11856(15) 0.47759(8) 0.0256(5) Uani 1 1 d . .
C116 C 0.80462(16) 0.19467(15) 0.45318(8) 0.0258(5) Uani 1 1 d . .
C126 C 0.83159(17) 0.26091(15) 0.47665(8) 0.0287(5) Uani 1 1 d . .
C136 C 0.79727(19) 0.27065(17) 0.52268(9) 0.0339(5) Uani 1 1 d . .
H136 H 0.758913 0.229396 0.539937 0.041 Uiso 1 1 calc R U
C146 C 0.8193(2) 0.33928(18) 0.54226(10) 0.0435(7) Uani 1 1 d . .
H146 H 0.794154 0.346579 0.572607 0.052 Uiso 1 1 calc R U
C156 C 0.8782(2) 0.39867(19) 0.51822(11) 0.0492(7) Uani 1 1 d . .
H156 H 0.893860 0.445178 0.532564 0.059 Uiso 1 1 calc R U
C166 C 0.9134(2) 0.39034(18) 0.47443(11) 0.0461(7) Uani 1 1 d . .
H166 H 0.954481 0.430412 0.458778 0.055 Uiso 1 1 calc R U
C176 C 0.88981(18) 0.32301(16) 0.45169(9) 0.0343(5) Uani 1 1 d . .
C186 C 0.91983(19) 0.31796(17) 0.40483(9) 0.0365(6) Uani 1 1 d . .
H186 H 0.964300 0.354609 0.389434 0.044 Uiso 1 1 calc R U
C196 C 0.88587(17) 0.26120(16) 0.38140(9) 0.0302(5) Uani 1 1 d . .
H196 H 0.902662 0.261225 0.349168 0.036 Uiso 1 1 calc R U
C206 C 0.82560(15) 0.20270(15) 0.40580(8) 0.0250(4) Uani 1 1 d . .
C216 C 0.6229(2) 0.36477(18) 0.36634(10) 0.0397(6) Uani 1 1 d . .
H216 H 0.618436 0.344225 0.401506 0.048 Uiso 1 1 calc R U
C226 C 0.6997(2) 0.42256(18) 0.35485(11) 0.0446(7) Uani 1 1 d . .
C236 C 0.8034(3) 0.4854(3) 0.29549(14) 0.0736(11) Uani 1 1 d . .
H23D H 0.860561 0.462335 0.315618 0.110 Uiso 1 1 calc R U
H23E H 0.775311 0.549250 0.298162 0.110 Uiso 1 1 calc R U
H23F H 0.821928 0.484078 0.262484 0.110 Uiso 1 1 calc R U
C246 C 0.5250(2) 0.4267(2) 0.34783(13) 0.0548(8) Uani 1 1 d . .
H24C H 0.526540 0.439122 0.312789 0.066 Uiso 1 1 calc R U
H24D H 0.473206 0.391084 0.358499 0.066 Uiso 1 1 calc R U
C256 C 0.4983(3) 0.5198(3) 0.36347(17) 0.0856(14) Uani 1 1 d . .
H256 H 0.552165 0.554280 0.354135 0.103 Uiso 1 1 calc R U
C266 C 0.4070(4) 0.5766(4) 0.3367(2) 0.132(2) Uani 1 1 d . .
H26D H 0.353479 0.543415 0.345118 0.198 Uiso 1 1 calc R U
H26E H 0.419182 0.585038 0.302515 0.198 Uiso 1 1 calc R U
H26F H 0.390197 0.637426 0.345412 0.198 Uiso 1 1 calc R U
C276 C 0.4852(5) 0.5057(4) 0.4164(2) 0.143(3) Uani 1 1 d . .
H27D H 0.546664 0.474539 0.431911 0.215 Uiso 1 1 calc R U
H27E H 0.436456 0.467376 0.426594 0.215 Uiso 1 1 calc R U
H27F H 0.464084 0.566187 0.425234 0.215 Uiso 1 1 calc R U
F11 F 0.19029(15) 0.21602(13) 0.29863(10) 0.0872(8) Uani 1 1 d D .
F21 F 0.14237(17) 0.36692(15) 0.26700(9) 0.0956(9) Uani 1 1 d D .
F31 F 0.1127(2) 0.3100(2) 0.34382(12) 0.1348(13) Uani 1 1 d D .
F41 F 0.26390(14) 0.32055(14) 0.31900(7) 0.0662(5) Uani 1 1 d D .
B1 B 0.1762(2) 0.3035(2) 0.30759(14) 0.0637(12) Uani 1 1 d D .
F12 F 0.73579(16) 0.60407(18) 0.13921(9) 0.0896(7) Uani 1 1 d D .
F22 F 0.88764(19) 0.62626(18) 0.11736(11) 0.1170(11) Uani 1 1 d D .
F32 F 0.83580(19) 0.6240(2) 0.19034(11) 0.1121(10) Uani 1 1 d D .
F42 F 0.86355(16) 0.49368(12) 0.16288(8) 0.0777(7) Uani 1 1 d D .
B2 B 0.8320(2) 0.5879(2) 0.15042(13) 0.0560(10) Uani 1 1 d D .

loop_
_atom_site_aniso_label
_atom_site_aniso_U_11
_atom_site_aniso_U_22
_atom_site_aniso_U_33
_atom_site_aniso_U_23
_atom_site_aniso_U_13
_atom_site_aniso_U_12
Rh1 0.01457(8) 0.02902(9) 0.02527(9) -0.01126(7) -0.00057(6) 0.00033(6)
C11 0.0152(11) 0.076(2) 0.0399(15) -0.0309(15) 0.0048(10) -0.0044(11)
C21 0.0176(11) 0.0543(17) 0.0493(17) -0.0295(14) -0.0062(11) 0.0104(11)
C31 0.0284(13) 0.0544(17) 0.0543(18) -0.0208(14) -0.0146(12) 0.0094(12)
C41 0.0259(12) 0.0637(18) 0.0407(15) -0.0232(13) -0.0070(11) -0.0008(12)
C51 0.0214(11) 0.0486(15) 0.0326(13) -0.0217(12) 0.0006(10) -0.0057(10)
C61 0.0257(12) 0.0426(14) 0.0423(15) -0.0208(12) 0.0057(11) -0.0143(11)
C71 0.0485(17) 0.0592(18) 0.0495(17) -0.0165(14) 0.0087(14) -0.0295(15)
C81 0.0303(14) 0.088(2) 0.0392(15) -0.0219(15) 0.0121(12) -0.0252(15)
P2 0.0156(2) 0.0219(3) 0.0238(3) -0.0058(2) -0.0004(2) 0.00066(19)
O12 0.0227(8) 0.0279(8) 0.0369(9) 0.0003(7) -0.0020(7) 0.0002(6)
N12 0.0247(10) 0.0227(10) 0.0452(13) -0.0009(9) 0.0014(9) -0.0034(8)
N22 0.0272(12) 0.0283(11) 0.0596(16) 0.0085(11) 0.0022(11) 0.0022(9)
C12 0.0188(10) 0.0255(11) 0.0251(11) -0.0063(9) 0.0001(8) -0.0014(8)
C22 0.0191(10) 0.0256(11) 0.0294(12) -0.0063(9) -0.0005(9) -0.0011(8)
C32 0.0214(11) 0.0256(11) 0.0331(12) -0.0051(9) -0.0002(9) -0.0009(8)
C42 0.0246(12) 0.0289(12) 0.0507(16) -0.0057(11) 0.0014(11) -0.0080(9)
C52 0.0177(11) 0.0360(13) 0.0527(16) -0.0107(12) -0.0013(10) -0.0045(9)
C62 0.0186(10) 0.0285(12) 0.0417(14) -0.0077(10) -0.0003(10) 0.0022(9)
C72 0.0206(10) 0.0227(10) 0.0254(11) -0.0058(9) -0.0021(8) 0.0003(8)
C82 0.0290(12) 0.0275(11) 0.0286(12) -0.0077(9) 0.0041(9) 0.0035(9)
C92 0.0439(15) 0.0326(13) 0.0270(13) -0.0025(10) 0.0018(11) 0.0036(11)
C102 0.0358(13) 0.0320(13) 0.0343(14) -0.0028(11) -0.0075(11) 0.0079(10)
C112 0.0218(11) 0.0334(13) 0.0406(14) -0.0058(11) -0.0018(10) 0.0063(9)
C122 0.0216(11) 0.0300(12) 0.0299(12) -0.0032(9) 0.0017(9) 0.0002(9)
C132 0.0157(10) 0.0303(11) 0.0263(11) -0.0078(9) 0.0015(8) -0.0015(8)
C142 0.0315(12) 0.0319(12) 0.0289(12) -0.0062(10) 0.0035(10) -0.0039(10)
C152 0.0370(14) 0.0423(14) 0.0256(12) -0.0032(11) 0.0047(10) -0.0058(11)
C162 0.0274(12) 0.0509(15) 0.0275(12) -0.0156(11) 0.0063(10) -0.0082(11)
C172 0.0254(12) 0.0361(13) 0.0420(14) -0.0194(11) 0.0015(10) -0.0030(10)
C182 0.0212(11) 0.0302(12) 0.0326(12) -0.0089(10) -0.0011(9) -0.0032(9)
C192 0.0266(11) 0.0259(11) 0.0342(13) -0.0043(10) -0.0035(10) 0.0003(9)
P3 0.0189(3) 0.0260(3) 0.0228(3) -0.0080(2) -0.0024(2) 0.0028(2)
O13 0.0227(8) 0.0324(8) 0.0241(8) -0.0062(7) -0.0016(6) 0.0050(6)
O23 0.0209(7) 0.0273(8) 0.0235(8) -0.0079(6) -0.0038(6) 0.0013(6)
O33 0.0545(12) 0.0487(12) 0.0520(12) -0.0254(10) -0.0082(10) -0.0062(10)
O43 0.0786(16) 0.0585(14) 0.0428(12) -0.0103(10) -0.0033(11) -0.0262(12)
N13 0.0337(11) 0.0257(10) 0.0248(11) -0.0084(8) -0.0043(8) 0.0061(8)
C13 0.0274(11) 0.0290(11) 0.0207(11) -0.0044(9) 0.0039(9) 0.0021(9)
C23 0.0270(12) 0.0442(14) 0.0313(13) -0.0089(11) 0.0065(10) -0.0062(10)
C33 0.0388(14) 0.0359(13) 0.0394(15) -0.0062(11) 0.0142(11) -0.0104(11)
C43 0.0364(13) 0.0372(13) 0.0260(12) -0.0052(10) 0.0117(10) 0.0013(10)
C53 0.0508(17) 0.0354(14) 0.0343(14) -0.0015(11) 0.0174(12) -0.0009(12)
C63 0.0531(17) 0.0366(14) 0.0326(14) 0.0034(11) 0.0114(12) 0.0153(12)
C73 0.0377(14) 0.0466(16) 0.0302(13) -0.0046(11) 0.0013(11) 0.0131(12)
C83 0.0324(13) 0.0377(13) 0.0256(12) -0.0060(10) 0.0007(10) 0.0069(10)
C93 0.0293(12) 0.0307(12) 0.0213(11) -0.0051(9) 0.0047(9) 0.0051(9)
C103 0.0265(11) 0.0312(12) 0.0202(11) -0.0087(9) 0.0013(9) 0.0026(9)
C113 0.0223(11) 0.0274(11) 0.0271(12) -0.0094(9) -0.0055(9) 0.0053(8)
C123 0.0276(12) 0.0329(12) 0.0315(13) -0.0127(10) -0.0114(10) 0.0118(9)
C133 0.0343(13) 0.0419(14) 0.0334(14) -0.0143(11) -0.0105(11) 0.0154(11)
C143 0.0405(15) 0.0574(18) 0.0360(15) -0.0252(13) -0.0144(12) 0.0224(13)
C153 0.0485(17) 0.0498(17) 0.0547(19) -0.0324(15) -0.0240(14) 0.0169(14)
C163 0.0442(16) 0.0385(15) 0.0579(19) -0.0222(13) -0.0229(14) 0.0049(12)
C173 0.0328(13) 0.0303(12) 0.0460(15) -0.0149(11) -0.0145(11) 0.0058(10)
C183 0.0341(13) 0.0330(13) 0.0519(17) -0.0122(12) -0.0100(12) -0.0045(10)
C193 0.0273(12) 0.0306(12) 0.0393(14) -0.0074(10) -0.0054(10) -0.0012(9)
C203 0.0207(10) 0.0282(11) 0.0278(12) -0.0099(9) -0.0065(9) 0.0041(8)
C213 0.0426(14) 0.0307(12) 0.0325(13) -0.0146(10) -0.0039(11) 0.0063(10)
C223 0.0487(16) 0.0302(13) 0.0475(17) -0.0166(12) -0.0096(13) 0.0031(11)
C233 0.086(3) 0.065(2) 0.078(3) -0.028(2) -0.017(2) -0.021(2)
C243 0.0484(17) 0.0469(16) 0.0542(18) -0.0288(14) -0.0004(14) 0.0064(13)
C253 0.0446(17) 0.066(2) 0.063(2) -0.0398(18) -0.0032(15) 0.0114(15)
C263 0.051(2) 0.068(2) 0.086(3) -0.034(2) 0.0160(18) 0.0036(17)
C273 0.052(2) 0.104(3) 0.071(2) -0.047(2) -0.0161(18) 0.037(2)
Rh2 0.01539(8) 0.02841(9) 0.02601(9) -0.01052(7) 0.00026(6) -0.00145(6)
C14 0.0205(11) 0.0666(19) 0.0411(15) -0.0322(14) 0.0096(11) -0.0116(11)
C24 0.0211(12) 0.0476(16) 0.0534(17) -0.0277(14) -0.0066(11) 0.0077(11)
C34 0.0423(16) 0.0526(17) 0.062(2) -0.0262(15) -0.0248(14) 0.0145(13)
C44 0.0357(15) 0.076(2) 0.0553(19) -0.0334(17) -0.0143(14) 0.0084(14)
C54 0.0223(12) 0.0518(16) 0.0439(16) -0.0325(14) -0.0021(11) -0.0020(11)
C64 0.0284(13) 0.0352(14) 0.0630(19) -0.0219(13) 0.0134(12) -0.0112(11)
C74 0.059(2) 0.0500(19) 0.099(3) -0.0166(19) 0.037(2) -0.0244(16)
C84 0.0470(17) 0.081(2) 0.0465(17) -0.0286(16) 0.0214(14) -0.0328(16)
P5 0.0162(2) 0.0244(3) 0.0239(3) -0.0060(2) -0.0003(2) -0.0005(2)
O15 0.0224(8) 0.0317(8) 0.0307(9) 0.0000(7) -0.0021(7) 0.0000(6)
N15 0.0249(10) 0.0283(10) 0.0338(11) -0.0001(9) 0.0021(8) -0.0034(8)
N25 0.0293(12) 0.0307(11) 0.0444(14) 0.0042(10) 0.0002(10) 0.0018(9)
C15 0.0186(10) 0.0274(11) 0.0263(11) -0.0075(9) 0.0017(8) -0.0021(8)
C25 0.0176(10) 0.0279(11) 0.0273(11) -0.0059(9) -0.0003(8) -0.0013(8)
C35 0.0248(11) 0.0273(11) 0.0291(12) -0.0053(9) 0.0013(9) -0.0021(9)
C45 0.0272(12) 0.0310(12) 0.0446(15) -0.0025(11) 0.0027(11) -0.0085(10)
C55 0.0194(11) 0.0435(15) 0.0523(17) -0.0037(12) 0.0010(11) -0.0063(10)
C65 0.0196(11) 0.0303(12) 0.0397(14) -0.0032(10) -0.0012(10) 0.0001(9)
C75 0.0209(10) 0.0247(10) 0.0263(11) -0.0048(9) -0.0033(9) -0.0019(8)
C85 0.0293(12) 0.0287(12) 0.0307(13) -0.0044(10) 0.0015(10) 0.0012(9)
C95 0.0456(15) 0.0343(13) 0.0284(13) -0.0039(10) 0.0033(11) -0.0003(11)
C105 0.0408(14) 0.0342(13) 0.0344(14) -0.0002(11) -0.0115(11) -0.0003(11)
C115 0.0250(12) 0.0370(13) 0.0439(15) -0.0043(11) -0.0085(11) 0.0023(10)
C125 0.0213(11) 0.0363(13) 0.0322(13) -0.0046(10) -0.0015(9) -0.0012(9)
C135 0.0153(10) 0.0316(11) 0.0270(11) -0.0103(9) 0.0016(8) -0.0006(8)
C145 0.0276(12) 0.0361(13) 0.0298(12) -0.0094(10) 0.0042(10) -0.0041(10)
C155 0.0281(12) 0.0509(15) 0.0282(13) -0.0144(11) 0.0056(10) -0.0052(11)
C165 0.0194(11) 0.0458(14) 0.0395(14) -0.0227(12) 0.0017(10) 0.0002(10)
C175 0.0225(11) 0.0344(13) 0.0449(15) -0.0185(11) -0.0017(10) 0.0005(9)
C185 0.0233(11) 0.0332(12) 0.0318(13) -0.0093(10) -0.0015(9) -0.0007(9)
C195 0.0277(12) 0.0312(12) 0.0258(12) -0.0051(9) -0.0036(9) -0.0009(9)
P6 0.0206(3) 0.0295(3) 0.0236(3) -0.0084(2) -0.0019(2) -0.0012(2)
O16 0.0236(8) 0.0365(9) 0.0229(8) -0.0079(7) -0.0010(6) -0.0013(7)
O26 0.0208(7) 0.0301(8) 0.0241(8) -0.0084(6) -0.0014(6) -0.0032(6)
O36 0.0662(14) 0.0493(12) 0.0442(12) -0.0040(9) -0.0108(10) -0.0236(10)
O46 0.0796(17) 0.0488(12) 0.0687(15) -0.0267(11) -0.0259(13) -0.0068(11)
N16 0.0351(11) 0.0309(11) 0.0241(11) -0.0077(9) -0.0039(9) 0.0016(8)
C16 0.0280(11) 0.0305(12) 0.0241(11) -0.0084(9) 0.0035(9) -0.0021(9)
C26 0.0308(13) 0.0445(14) 0.0315(13) -0.0106(11) 0.0061(10) -0.0139(11)
C36 0.0391(14) 0.0399(14) 0.0344(14) -0.0088(11) 0.0117(11) -0.0151(11)
C46 0.0350(13) 0.0321(12) 0.0257(12) -0.0078(10) 0.0083(10) -0.0033(10)
C56 0.0498(16) 0.0300(13) 0.0319(13) -0.0042(10) 0.0093(12) -0.0040(11)
C66 0.0476(16) 0.0320(13) 0.0312(14) -0.0005(11) 0.0014(12) 0.0076(11)
C76 0.0338(13) 0.0353(13) 0.0336(13) -0.0088(11) -0.0017(10) 0.0048(10)
C86 0.0325(12) 0.0288(12) 0.0258(12) -0.0066(9) 0.0005(10) -0.0011(9)
C96 0.0334(12) 0.0262(11) 0.0197(11) -0.0079(9) 0.0035(9) -0.0016(9)
C106 0.0272(11) 0.0274(11) 0.0229(11) -0.0090(9) 0.0019(9) -0.0036(9)
C116 0.0228(11) 0.0260(11) 0.0267(11) -0.0037(9) -0.0048(9) -0.0013(8)
C126 0.0289(12) 0.0246(11) 0.0308(12) -0.0054(9) -0.0107(10) 0.0012(9)
C136 0.0406(14) 0.0280(12) 0.0314(13) -0.0076(10) -0.0078(11) 0.0005(10)
C146 0.0585(18) 0.0317(13) 0.0396(15) -0.0146(12) -0.0115(13) 0.0033(12)
C156 0.068(2) 0.0319(14) 0.0510(18) -0.0152(13) -0.0199(15) -0.0057(13)
C166 0.0589(18) 0.0296(13) 0.0514(18) -0.0040(12) -0.0176(14) -0.0134(12)
C176 0.0360(13) 0.0266(12) 0.0389(14) -0.0024(10) -0.0125(11) -0.0045(10)
C186 0.0338(13) 0.0334(13) 0.0409(15) 0.0007(11) -0.0055(11) -0.0112(10)
C196 0.0292(12) 0.0321(12) 0.0273(12) -0.0012(10) -0.0026(9) -0.0055(9)
C206 0.0214(10) 0.0253(11) 0.0273(11) -0.0058(9) -0.0047(9) -0.0006(8)
C216 0.0486(16) 0.0311(13) 0.0368(14) -0.0108(11) -0.0073(12) 0.0037(11)
C226 0.0525(17) 0.0295(13) 0.0492(17) -0.0087(12) -0.0174(14) 0.0025(12)
C236 0.092(3) 0.063(2) 0.073(3) 0.0014(19) -0.013(2) -0.043(2)
C246 0.0505(18) 0.0449(17) 0.065(2) -0.0201(15) -0.0048(15) 0.0103(14)
C256 0.087(3) 0.055(2) 0.108(3) -0.039(2) -0.020(3) 0.029(2)
C266 0.107(4) 0.092(4) 0.184(6) -0.069(4) -0.057(4) 0.065(3)
C276 0.177(6) 0.129(5) 0.125(5) -0.088(4) -0.010(4) 0.038(4)
F11 0.0614(13) 0.0447(11) 0.149(2) 0.0044(12) -0.0195(14) -0.0168(10)
F21 0.0737(15) 0.0634(13) 0.131(2) 0.0404(14) -0.0210(14) -0.0303(11)
F31 0.0846(18) 0.112(2) 0.175(3) 0.011(2) 0.080(2) -0.0047(16)
F41 0.0578(12) 0.0700(13) 0.0724(13) -0.0124(10) 0.0139(10) -0.0221(10)
B1 0.0389(19) 0.047(2) 0.092(3) 0.014(2) 0.0177(19) -0.0123(16)
F12 0.0568(13) 0.1120(19) 0.0997(18) -0.0130(15) -0.0076(12) -0.0234(13)
F22 0.0867(18) 0.0879(18) 0.146(3) 0.0435(17) 0.0316(17) -0.0262(14)
F32 0.0879(18) 0.115(2) 0.170(3) -0.092(2) 0.0112(18) -0.0408(16)
F42 0.0930(16) 0.0393(10) 0.0979(16) -0.0108(10) 0.0397(13) -0.0193(10)
B2 0.047(2) 0.0432(19) 0.082(3) -0.0102(18) 0.0043(19) -0.0222(16)

loop_
_atom_type_symbol
_atom_type_description
_atom_type_scat_dispersion_real
_atom_type_scat_dispersion_imag
_atom_type_scat_source
C C 0.0033 0.0016 'International Tables Vol C Tables 4.2.6.8 and 6.1.1.4'
H H 0.0000 0.0000 'International Tables Vol C Tables 4.2.6.8 and 6.1.1.4'
B B 0.0013 0.0007 'International Tables Vol C Tables 4.2.6.8 and 6.1.1.4'
F F 0.0171 0.0103 'International Tables Vol C Tables 4.2.6.8 and 6.1.1.4'
N N 0.0061 0.0033 'International Tables Vol C Tables 4.2.6.8 and 6.1.1.4'
O O 0.0106 0.0060 'International Tables Vol C Tables 4.2.6.8 and 6.1.1.4'
P P 0.1023 0.0942 'International Tables Vol C Tables 4.2.6.8 and 6.1.1.4'
Rh Rh -1.1178 0.9187 'International Tables Vol C Tables 4.2.6.8 and 6.1.1.4'

loop_
_diffrn_orient_matrix_type
_diffrn_orient_matrix_UB_11
_diffrn_orient_matrix_UB_12
_diffrn_orient_matrix_UB_13
_diffrn_orient_matrix_UB_21
_diffrn_orient_matrix_UB_22
_diffrn_orient_matrix_UB_23
_diffrn_orient_matrix_UB_31
_diffrn_orient_matrix_UB_32
_diffrn_orient_matrix_UB_33
'Nonius RMAT' -0.0454128 0.0453038 0.0154042 -0.0489892 -0.0407330 0.0037380 0.0273096 -0.0333893 0.0316634

loop_
_geom_angle_atom_site_label_1
_geom_angle_atom_site_label_2
_geom_angle_atom_site_label_3
_geom_angle
C61 Rh1 C21 94.89(10)
C61 Rh1 C11 80.84(10)
C21 Rh1 C11 35.33(11)
C61 Rh1 P3 151.63(8)
C21 Rh1 P3 92.64(7)
C11 Rh1 P3 89.86(7)
C61 Rh1 C51 35.18(10)
C21 Rh1 C51 79.22(9)
C11 Rh1 C51 85.92(9)
P3 Rh1 C51 170.82(7)
C61 Rh1 P2 92.43(7)
C21 Rh1 P2 155.25(9)
C11 Rh1 P2 168.92(9)
P3 Rh1 P2 92.04(2)
C51 Rh1 P2 93.66(6)
C21 C11 C81 126.2(3)
C21 C11 Rh1 71.45(15)
C81 C11 Rh1 109.96(17)
C21 C11 H11 119.6(18)
C81 C11 H11 112.0(18)
Rh1 C11 H11 104.6(18)
C11 C21 C31 127.0(3)
C11 C21 Rh1 73.22(14)
C31 C21 Rh1 107.44(17)
C11 C21 H21 116.2(18)
C31 C21 H21 115.9(18)
Rh1 C21 H21 98.8(17)
C21 C31 C41 114.3(2)
C21 C31 H31A 108.7
C41 C31 H31A 108.7
C21 C31 H31B 108.7
C41 C31 H31B 108.7
H31A C31 H31B 107.6
C51 C41 C31 112.3(2)
C51 C41 H41A 109.1
C31 C41 H41A 109.1
C51 C41 H41B 109.1
C31 C41 H41B 109.1
H41A C41 H41B 107.9
C61 C51 C41 126.0(3)
C61 C51 Rh1 70.08(14)
C41 C51 Rh1 111.60(16)
C61 C51 H51 118.6(18)
C41 C51 H51 113.0(18)
Rh1 C51 H51 104.8(18)
C51 C61 C71 127.2(3)
C51 C61 Rh1 74.74(15)
C71 C61 Rh1 105.63(17)
C51 C61 H61 121.9(16)
C71 C61 H61 109.9(16)
Rh1 C61 H61 101.4(15)
C61 C71 C81 113.7(2)
C61 C71 H71A 108.8
C81 C71 H71A 108.8
C61 C71 H71B 108.8
C81 C71 H71B 108.8
H71A C71 H71B 107.7
C11 C81 C71 113.4(2)
C11 C81 H81A 108.9
C71 C81 H81A 108.9
C11 C81 H81B 108.9
C71 C81 H81B 108.9
H81A C81 H81B 107.7
C72 P2 C12 109.71(10)
C72 P2 C132 103.70(10)
C12 P2 C132 102.65(10)
C72 P2 Rh1 116.02(7)
C12 P2 Rh1 108.77(7)
C132 P2 Rh1 115.09(7)
C192 N12 C32 127.6(2)
C192 N12 H12 117(2)
C32 N12 H12 116(2)
C192 N22 H22A 117(2)
C192 N22 H22B 116(2)
H22A N22 H22B 123(3)
C62 C12 C22 120.4(2)
C62 C12 P2 125.19(17)
C22 C12 P2 114.36(16)
C32 C22 C12 120.4(2)
C32 C22 H22 119.8
C12 C22 H22 119.8
C22 C32 C42 119.0(2)
C22 C32 N12 122.2(2)
C42 C32 N12 118.7(2)
C52 C42 C32 120.1(2)
C52 C42 H42 119.9
C32 C42 H42 119.9
C42 C52 C62 121.1(2)
C42 C52 H52 119.4
C62 C52 H52 119.4
C52 C62 C12 118.9(2)
C52 C62 H62 120.6
C12 C62 H62 120.6
C82 C72 C122 119.5(2)
C82 C72 P2 118.35(16)
C122 C72 P2 122.13(17)
C92 C82 C72 120.4(2)
C92 C82 H82 119.8
C72 C82 H82 119.8
C102 C92 C82 119.7(2)
C102 C92 H92 120.2
C82 C92 H92 120.2
C92 C102 C112 120.3(2)
C92 C102 H102 119.8
C112 C102 H102 119.8
C102 C112 C122 120.5(2)
C102 C112 H112 119.8
C122 C112 H112 119.8
C112 C122 C72 119.7(2)
C112 C122 H122 120.2
C72 C122 H122 120.2
C182 C132 C142 118.7(2)
C182 C132 P2 121.71(18)
C142 C132 P2 119.45(17)
C152 C142 C132 120.5(2)
C152 C142 H142 119.8
C132 C142 H142 119.8
C162 C152 C142 120.4(2)
C162 C152 H152 119.8
C142 C152 H152 119.8
C172 C162 C152 119.9(2)
C172 C162 H162 120.1
C152 C162 H162 120.1
C162 C172 C182 120.2(2)
C162 C172 H172 119.9
C182 C172 H172 119.9
C172 C182 C132 120.4(2)
C172 C182 H182 119.8
C132 C182 H182 119.8
O12 C192 N22 122.2(2)
O12 C192 N12 123.4(2)
N22 C192 N12 114.4(2)
N13 P3 O23 111.94(10)
N13 P3 O13 98.05(10)
O23 P3 O13 99.78(8)
N13 P3 Rh1 115.56(8)
O23 P3 Rh1 113.92(6)
O13 P3 Rh1 115.53(6)
C13 O13 P3 119.49(13)
C203 O23 P3 119.26(13)
C223 O33 C233 115.9(3)
C213 N13 P3 129.40(17)
C213 N13 H13 113(2)
P3 N13 H13 115(2)
C103 C13 O13 119.0(2)
C103 C13 C23 123.2(2)
O13 C13 C23 117.8(2)
C33 C23 C13 119.1(2)
C33 C23 H23 120.5
C13 C23 H23 120.5
C23 C33 C43 121.0(2)
C23 C33 H33 119.5
C43 C33 H33 119.5
C93 C43 C33 119.6(2)
C93 C43 C53 119.0(2)
C33 C43 C53 121.3(3)
C63 C53 C43 120.8(3)
C63 C53 H53 119.6
C43 C53 H53 119.6
C53 C63 C73 120.4(2)
C53 C63 H63 119.8
C73 C63 H63 119.8
C83 C73 C63 120.3(3)
C83 C73 H73 119.9
C63 C73 H73 119.9
C73 C83 C93 121.0(3)
C73 C83 H83 119.5
C93 C83 H83 119.5
C83 C93 C43 118.5(2)
C83 C93 C103 122.1(2)
C43 C93 C103 119.2(2)
C13 C103 C93 117.8(2)
C13 C103 C113 120.1(2)
C93 C103 C113 121.8(2)
C203 C113 C123 117.5(2)
C203 C113 C103 118.5(2)
C123 C113 C103 124.0(2)
C133 C123 C173 118.4(2)
C133 C123 C113 122.1(2)
C173 C123 C113 119.4(2)
C143 C133 C123 120.2(3)
C143 C133 H133 119.9
C123 C133 H133 119.9
C133 C143 C153 121.1(3)
C133 C143 H143 119.4
C153 C143 H143 119.4
C163 C153 C143 120.0(3)
C163 C153 H153 120.0
C143 C153 H153 120.0
C153 C163 C173 120.9(3)
C153 C163 H163 119.5
C173 C163 H163 119.5
C183 C173 C163 121.5(3)
C183 C173 C123 119.3(2)
C163 C173 C123 119.2(3)
C193 C183 C173 121.1(2)
C193 C183 H183 119.5
C173 C183 H183 119.5
C183 C193 C203 118.4(2)
C183 C193 H193 120.8
C203 C193 H193 120.8
C113 C203 O23 119.3(2)
C113 C203 C193 123.5(2)
O23 C203 C193 117.3(2)
N13 C213 C223 110.7(2)
N13 C213 C243 110.9(2)
C223 C213 C243 106.1(2)
N13 C213 H213 109.7
C223 C213 H213 109.7
C243 C213 H213 109.7
O43 C223 O33 124.5(3)
O43 C223 C213 124.7(3)
O33 C223 C213 110.7(3)
O33 C233 H23A 109.5
O33 C233 H23B 109.5
H23A C233 H23B 109.5
O33 C233 H23C 109.5
H23A C233 H23C 109.5
H23B C233 H23C 109.5
C253 C243 C213 118.5(2)
C253 C243 H24A 107.7
C213 C243 H24A 107.7
C253 C243 H24B 107.7
C213 C243 H24B 107.7
H24A C243 H24B 107.1
C243 C253 C263 112.7(3)
C243 C253 C273 108.9(3)
C263 C253 C273 110.5(3)
C243 C253 H253 108.2
C263 C253 H253 108.2
C273 C253 H253 108.2
C253 C263 H26A 109.5
C253 C263 H26B 109.5
H26A C263 H26B 109.5
C253 C263 H26C 109.5
H26A C263 H26C 109.5
H26B C263 H26C 109.5
C253 C273 H27A 109.5
C253 C273 H27B 109.5
H27A C273 H27B 109.5
C253 C273 H27C 109.5
H27A C273 H27C 109.5
H27B C273 H27C 109.5
C24 Rh2 C14 35.09(11)
C24 Rh2 C64 93.32(10)
C14 Rh2 C64 80.12(10)
C24 Rh2 C54 79.51(9)
C14 Rh2 C54 86.79(10)
C64 Rh2 C54 34.63(11)
C24 Rh2 P6 89.99(7)
C14 Rh2 P6 91.94(7)
C64 Rh2 P6 160.68(8)
C54 Rh2 P6 163.46(8)
C24 Rh2 P5 159.82(8)
C14 Rh2 P5 164.67(8)
C64 Rh2 P5 91.82(7)
C54 Rh2 P5 93.98(7)
P6 Rh2 P5 91.58(2)
C24 C14 C84 125.9(3)
C24 C14 Rh2 72.29(15)
C84 C14 Rh2 110.14(18)
C24 C14 H14 122.4(18)
C84 C14 H14 110.1(18)
Rh2 C14 H14 102.1(17)
C14 C24 C34 127.0(3)
C14 C24 Rh2 72.61(15)
C34 C24 Rh2 106.56(17)
C14 C24 H24 118.5(17)
C34 C24 H24 112.8(17)
Rh2 C24 H24 105.0(17)
C44 C34 C24 115.5(2)
C44 C34 H34A 108.4
C24 C34 H34A 108.4
C44 C34 H34B 108.4
C24 C34 H34B 108.4
H34A C34 H34B 107.5
C34 C44 C54 114.4(2)
C34 C44 H44A 108.7
C54 C44 H44A 108.7
C34 C44 H44B 108.7
C54 C44 H44B 108.7
H44A C44 H44B 107.6
C64 C54 C44 123.6(3)
C64 C54 Rh2 72.45(15)
C44 C54 Rh2 110.79(17)
C64 C54 H54 125.2(19)
C44 C54 H54 109.3(19)
Rh2 C54 H54 103.0(19)
C54 C64 C74 127.7(3)
C54 C64 Rh2 72.91(15)
C74 C64 Rh2 105.9(2)
C54 C64 H64 115.9(18)
C74 C64 H64 115.0(18)
Rh2 C64 H64 103.4(18)
C84 C74 C64 115.5(3)
C84 C74 H74A 108.4
C64 C74 H74A 108.4
C84 C74 H74B 108.4
C64 C74 H74B 108.4
H74A C74 H74B 107.5
C74 C84 C14 115.9(2)
C74 C84 H84A 108.3
C14 C84 H84A 108.3
C74 C84 H84B 108.3
C14 C84 H84B 108.3
H84A C84 H84B 107.4
C75 P5 C15 111.12(10)
C75 P5 C135 102.33(10)
C15 P5 C135 102.48(10)
C75 P5 Rh2 112.72(7)
C15 P5 Rh2 111.11(7)
C135 P5 Rh2 116.38(7)
C195 N15 C35 126.3(2)
C195 N15 H15 117(2)
C35 N15 H15 115(2)
C195 N25 H25A 119(2)
C195 N25 H25B 119(2)
H25A N25 H25B 122(3)
C65 C15 C25 120.2(2)
C65 C15 P5 125.17(17)
C25 C15 P5 114.57(16)
C35 C25 C15 120.5(2)
C35 C25 H25 119.7
C15 C25 H25 119.7
C25 C35 C45 119.0(2)
C25 C35 N15 123.3(2)
C45 C35 N15 117.7(2)
C55 C45 C35 120.2(2)
C55 C45 H45 119.9
C35 C45 H45 119.9
C45 C55 C65 121.0(2)
C45 C55 H55 119.5
C65 C55 H55 119.5
C15 C65 C55 119.0(2)
C15 C65 H65 120.5
C55 C65 H65 120.5
C85 C75 C125 118.9(2)
C85 C75 P5 118.12(17)
C125 C75 P5 122.77(18)
C75 C85 C95 121.0(2)
C75 C85 H85 119.5
C95 C85 H85 119.5
C105 C95 C85 119.4(2)
C105 C95 H95 120.3
C85 C95 H95 120.3
C115 C105 C95 120.2(2)
C115 C105 H105 119.9
C95 C105 H105 119.9
C105 C115 C125 120.7(2)
C105 C115 H115 119.6
C125 C115 H115 119.6
C115 C125 C75 119.8(2)
C115 C125 H125 120.1
C75 C125 H125 120.1
C185 C135 C145 118.3(2)
C185 C135 P5 120.82(18)
C145 C135 P5 120.72(17)
C155 C145 C135 120.4(2)
C155 C145 H145 119.8
C135 C145 H145 119.8
C165 C155 C145 120.7(2)
C165 C155 H155 119.7
C145 C155 H155 119.7
C155 C165 C175 119.7(2)
C155 C165 H165 120.1
C175 C165 H165 120.1
C165 C175 C185 120.0(2)
C165 C175 H175 120.0
C185 C175 H175 120.0
C135 C185 C175 120.8(2)
C135 C185 H185 119.6
C175 C185 H185 119.6
O15 C195 N25 121.7(2)
O15 C195 N15 123.0(2)
N25 C195 N15 115.2(2)
N16 P6 O26 111.33(10)
N16 P6 O16 98.18(10)
O26 P6 O16 100.75(8)
N16 P6 Rh2 115.03(8)
O26 P6 Rh2 113.17(6)
O16 P6 Rh2 116.68(6)
C16 O16 P6 119.13(14)
C206 O26 P6 118.58(13)
C226 O36 C236 116.4(3)
C216 N16 P6 130.77(19)
C216 N16 H16 117(2)
P6 N16 H16 112(2)
C106 C16 O16 119.7(2)
C106 C16 C26 122.6(2)
O16 C16 C26 117.7(2)
C36 C26 C16 119.4(2)
C36 C26 H26 120.3
C16 C26 H26 120.3
C26 C36 C46 120.9(2)
C26 C36 H36 119.5
C46 C36 H36 119.5
C36 C46 C56 121.6(2)
C36 C46 C96 119.4(2)
C56 C46 C96 118.9(2)
C66 C56 C46 121.3(2)
C66 C56 H56 119.3
C46 C56 H56 119.3
C56 C66 C76 120.0(2)
C56 C66 H66 120.0
C76 C66 H66 120.0
C86 C76 C66 120.3(2)
C86 C76 H76 119.8
C66 C76 H76 119.8
C76 C86 C96 121.3(2)
C76 C86 H86 119.3
C96 C86 H86 119.3
C86 C96 C46 118.1(2)
C86 C96 C106 123.0(2)
C46 C96 C106 118.8(2)
C16 C106 C96 118.7(2)
C16 C106 C116 119.7(2)
C96 C106 C116 121.2(2)
C206 C116 C126 117.8(2)
C206 C116 C106 118.9(2)
C126 C116 C106 123.4(2)
C136 C126 C176 118.8(2)
C136 C126 C116 122.3(2)
C176 C126 C116 118.7(2)
C146 C136 C126 120.2(3)
C146 C136 H136 119.9
C126 C136 H136 119.9
C136 C146 C156 120.9(3)
C136 C146 H146 119.6
C156 C146 H146 119.6
C166 C156 C146 120.4(3)
C166 C156 H156 119.8
C146 C156 H156 119.8
C156 C166 C176 121.2(3)
C156 C166 H166 119.4
C176 C166 H166 119.4
C186 C176 C166 121.9(2)
C186 C176 C126 119.6(2)
C166 C176 C126 118.5(2)
C196 C186 C176 120.9(2)
C196 C186 H186 119.6
C176 C186 H186 119.6
C186 C196 C206 118.8(2)
C186 C196 H196 120.6
C206 C196 H196 120.6
C116 C206 O26 119.0(2)
C116 C206 C196 123.2(2)
O26 C206 C196 117.7(2)
N16 C216 C226 114.1(2)
N16 C216 C246 108.0(2)
C226 C216 C246 108.2(2)
N16 C216 H216 108.8
C226 C216 H216 108.8
C246 C216 H216 108.8
O46 C226 O36 124.2(3)
O46 C226 C216 123.2(3)
O36 C226 C216 112.5(2)
O36 C236 H23D 109.5
O36 C236 H23E 109.5
H23D C236 H23E 109.5
O36 C236 H23F 109.5
H23D C236 H23F 109.5
H23E C236 H23F 109.5
C256 C246 C216 115.7(3)
C256 C246 H24C 108.3
C216 C246 H24C 108.3
C256 C246 H24D 108.3
C216 C246 H24D 108.3
H24C C246 H24D 107.4
C276 C256 C246 111.2(4)
C276 C256 C266 112.3(4)
C246 C256 C266 108.4(4)
C276 C256 H256 108.3
C246 C256 H256 108.3
C266 C256 H256 108.3
C256 C266 H26D 109.5
C256 C266 H26E 109.5
H26D C266 H26E 109.5
C256 C266 H26F 109.5
H26D C266 H26F 109.5
H26E C266 H26F 109.5
C256 C276 H27D 109.5
C256 C276 H27E 109.5
H27D C276 H27E 109.5
C256 C276 H27F 109.5
H27D C276 H27F 109.5
H27E C276 H27F 109.5
F31 B1 F11 109.5(3)
F31 B1 F21 111.0(3)
F11 B1 F21 108.8(3)
F31 B1 F41 110.4(3)
F11 B1 F41 108.8(3)
F21 B1 F41 108.4(2)
F22 B2 F42 111.2(3)
F22 B2 F12 115.4(3)
F42 B2 F12 107.7(3)
F22 B2 F32 108.7(3)
F42 B2 F32 107.6(3)
F12 B2 F32 105.7(3)

loop_
_geom_bond_atom_site_label_1
_geom_bond_atom_site_label_2
_geom_bond_distance
Rh1 C61 2.209(2)
Rh1 C21 2.229(2)
Rh1 C11 2.251(2)
Rh1 P3 2.2602(6)
Rh1 C51 2.267(2)
Rh1 P2 2.3130(5)
C11 C21 1.360(4)
C11 C81 1.513(4)
C11 H11 0.93(3)
C21 C31 1.503(4)
C21 H21 0.95(3)
C31 C41 1.521(4)
C31 H31A 0.9900
C31 H31B 0.9900
C41 C51 1.517(3)
C41 H41A 0.9900
C41 H41B 0.9900
C51 C61 1.354(4)
C51 H51 0.84(3)
C61 C71 1.512(4)
C61 H61 0.94(3)
C71 C81 1.537(4)
C71 H71A 0.9900
C71 H71B 0.9900
C81 H81A 0.9900
C81 H81B 0.9900
P2 C72 1.814(2)
P2 C12 1.819(2)
P2 C132 1.834(2)
O12 C192 1.242(3)
N12 C192 1.362(3)
N12 C32 1.404(3)
N12 H12 0.83(3)
N22 C192 1.339(3)
N22 H22A 0.89(3)
N22 H22B 0.82(3)
C12 C62 1.389(3)
C12 C22 1.392(3)
C22 C32 1.389(3)
C22 H22 0.9500
C32 C42 1.394(3)
C42 C52 1.383(3)
C42 H42 0.9500
C52 C62 1.385(3)
C52 H52 0.9500
C62 H62 0.9500
C72 C82 1.388(3)
C72 C122 1.398(3)
C82 C92 1.388(3)
C82 H82 0.9500
C92 C102 1.380(4)
C92 H92 0.9500
C102 C112 1.381(4)
C102 H102 0.9500
C112 C122 1.381(3)
C112 H112 0.9500
C122 H122 0.9500
C132 C182 1.393(3)
C132 C142 1.395(3)
C142 C152 1.384(3)
C142 H142 0.9500
C152 C162 1.381(4)
C152 H152 0.9500
C162 C172 1.378(4)
C162 H162 0.9500
C172 C182 1.392(3)
C172 H172 0.9500
C182 H182 0.9500
P3 N13 1.625(2)
P3 O23 1.6274(15)
P3 O13 1.6343(17)
O13 C13 1.396(3)
O23 C203 1.401(3)
O33 C223 1.329(3)
O33 C233 1.452(4)
O43 C223 1.210(4)
N13 C213 1.468(3)
N13 H13 0.84(3)
C13 C103 1.372(3)
C13 C23 1.408(3)
C23 C33 1.362(4)
C23 H23 0.9500
C33 C43 1.420(4)
C33 H33 0.9500
C43 C93 1.416(4)
C43 C53 1.425(4)
C53 C63 1.355(4)
C53 H53 0.9500
C63 C73 1.407(4)
C63 H63 0.9500
C73 C83 1.369(3)
C73 H73 0.9500
C83 C93 1.414(3)
C83 H83 0.9500
C93 C103 1.445(3)
C103 C113 1.484(3)
C113 C203 1.373(3)
C113 C123 1.430(3)
C123 C133 1.421(4)
C123 C173 1.425(4)
C133 C143 1.383(4)
C133 H133 0.9500
C143 C153 1.393(5)
C143 H143 0.9500
C153 C163 1.368(5)
C153 H153 0.9500
C163 C173 1.419(4)
C163 H163 0.9500
C173 C183 1.413(4)
C183 C193 1.367(4)
C183 H183 0.9500
C193 C203 1.407(3)
C193 H193 0.9500
C213 C223 1.520(4)
C213 C243 1.542(4)
C213 H213 1.0000
C233 H23A 0.9800
C233 H23B 0.9800
C233 H23C 0.9800
C243 C253 1.508(5)
C243 H24A 0.9900
C243 H24B 0.9900
C253 C263 1.524(5)
C253 C273 1.536(4)
C253 H253 1.0000
C263 H26A 0.9800
C263 H26B 0.9800
C263 H26C 0.9800
C273 H27A 0.9800
C273 H27B 0.9800
C273 H27C 0.9800
Rh2 C24 2.238(2)
Rh2 C14 2.242(2)
Rh2 C64 2.248(3)
Rh2 C54 2.254(2)
Rh2 P6 2.2564(6)
Rh2 P5 2.3205(5)
C14 C24 1.350(4)
C14 C84 1.518(4)
C14 H14 0.91(3)
C24 C34 1.504(4)
C24 H24 1.00(3)
C34 C44 1.477(4)
C34 H34A 0.9900
C34 H34B 0.9900
C44 C54 1.504(4)
C44 H44A 0.9900
C44 H44B 0.9900
C54 C64 1.340(4)
C54 H54 0.83(3)
C64 C74 1.519(4)
C64 H64 0.96(3)
C74 C84 1.476(5)
C74 H74A 0.9900
C74 H74B 0.9900
C84 H84A 0.9900
C84 H84B 0.9900
P5 C75 1.819(2)
P5 C15 1.819(2)
P5 C135 1.833(2)
O15 C195 1.238(3)
N15 C195 1.372(3)
N15 C35 1.411(3)
N15 H15 0.85(3)
N25 C195 1.341(3)
N25 H25A 0.81(3)
N25 H25B 0.94(4)
C15 C65 1.390(3)
C15 C25 1.398(3)
C25 C35 1.390(3)
C25 H25 0.9500
C35 C45 1.397(3)
C45 C55 1.385(4)
C45 H45 0.9500
C55 C65 1.390(3)
C55 H55 0.9500
C65 H65 0.9500
C75 C85 1.383(3)
C75 C125 1.397(3)
C85 C95 1.386(3)
C85 H85 0.9500
C95 C105 1.384(4)
C95 H95 0.9500
C105 C115 1.370(4)
C105 H105 0.9500
C115 C125 1.384(3)
C115 H115 0.9500
C125 H125 0.9500
C135 C185 1.389(3)
C135 C145 1.398(3)
C145 C155 1.383(3)
C145 H145 0.9500
C155 C165 1.375(4)
C155 H155 0.9500
C165 C175 1.380(4)
C165 H165 0.9500
C175 C185 1.391(3)
C175 H175 0.9500
C185 H185 0.9500
P6 N16 1.625(2)
P6 O26 1.6259(15)
P6 O16 1.6331(16)
O16 C16 1.400(3)
O26 C206 1.400(3)
O36 C226 1.334(4)
O36 C236 1.449(4)
O46 C226 1.203(3)
N16 C216 1.467(3)
N16 H16 0.73(3)
C16 C106 1.369(3)
C16 C26 1.407(3)
C26 C36 1.360(4)
C26 H26 0.9500
C36 C46 1.418(4)
C36 H36 0.9500
C46 C56 1.418(4)
C46 C96 1.425(3)
C56 C66 1.359(4)
C56 H56 0.9500
C66 C76 1.406(4)
C66 H66 0.9500
C76 C86 1.372(3)
C76 H76 0.9500
C86 C96 1.413(3)
C86 H86 0.9500
C96 C106 1.433(3)
C106 C116 1.487(3)
C116 C206 1.372(3)
C116 C126 1.435(3)
C126 C136 1.421(3)
C126 C176 1.425(3)
C136 C146 1.369(4)
C136 H136 0.9500
C146 C156 1.396(4)
C146 H146 0.9500
C156 C166 1.358(4)
C156 H156 0.9500
C166 C176 1.416(4)
C166 H166 0.9500
C176 C186 1.412(4)
C186 C196 1.363(3)
C186 H186 0.9500
C196 C206 1.404(3)
C196 H196 0.9500
C216 C226 1.504(4)
C216 C246 1.553(4)
C216 H216 1.0000
C236 H23D 0.9800
C236 H23E 0.9800
C236 H23F 0.9800
C246 C256 1.531(4)
C246 H24C 0.9900
C246 H24D 0.9900
C256 C276 1.507(7)
C256 C266 1.539(6)
C256 H256 1.0000
C266 H26D 0.9800
C266 H26E 0.9800
C266 H26F 0.9800
C276 H27D 0.9800
C276 H27E 0.9800
C276 H27F 0.9800
F11 B1 1.367(4)
F21 B1 1.381(4)
F31 B1 1.352(4)
F41 B1 1.384(4)
F12 B2 1.376(4)
F22 B2 1.317(4)
F32 B2 1.382(4)
F42 B2 1.370(3)

loop_
_geom_hbond_atom_site_label_D
_geom_hbond_atom_site_label_H
_geom_hbond_atom_site_label_A
_geom_hbond_distance_DH
_geom_hbond_distance_HA
_geom_hbond_distance_DA
_geom_hbond_angle_DHA
_geom_hbond_publ_flag
N12 H12 F21 0.83(3) 2.08(3) 2.897(3) 168(3) yes
N22 H22A O15 0.89(3) 2.02(4) 2.909(3) 175(3) yes
N22 H22B F41 0.82(3) 2.14(3) 2.942(3) 167(3) yes
N13 H13 O12 0.84(3) 2.05(3) 2.881(3) 170(3) yes
N15 H15 F42 0.85(3) 2.02(3) 2.860(3) 175(3) yes
N25 H25A F12 0.81(3) 2.16(3) 2.968(3) 171(3) yes
N25 H25B O12 0.94(4) 2.03(4) 2.956(3) 173(3) yes
N16 H16 O15 0.73(3) 2.17(3) 2.897(3) 170(3) yes

loop_
_geom_torsion_atom_site_label_1
_geom_torsion_atom_site_label_2
_geom_torsion_atom_site_label_3
_geom_torsion_atom_site_label_4
_geom_torsion
C81 C11 C21 C31 2.1(4)
Rh1 C11 C21 C31 -99.5(2)
C81 C11 C21 Rh1 101.6(2)
C11 C21 C31 C41 38.6(4)
Rh1 C21 C31 C41 -43.2(3)
C21 C31 C41 C51 38.7(4)
C31 C41 C51 C61 -94.2(3)
C31 C41 C51 Rh1 -13.7(3)
C41 C51 C61 C71 4.5(4)
Rh1 C51 C61 C71 -98.2(3)
C41 C51 C61 Rh1 102.8(2)
C51 C61 C71 C81 37.7(4)
Rh1 C61 C71 C81 -44.8(3)
C21 C11 C81 C71 -91.7(3)
Rh1 C11 C81 C71 -10.5(3)
C61 C71 C81 C11 38.1(4)
C72 P2 C12 C62 -18.4(2)
C132 P2 C12 C62 91.3(2)
Rh1 P2 C12 C62 -146.32(19)
C72 P2 C12 C22 159.34(17)
C132 P2 C12 C22 -90.89(18)
Rh1 P2 C12 C22 31.47(18)
C62 C12 C22 C32 0.8(3)
P2 C12 C22 C32 -177.09(18)
C12 C22 C32 C42 -0.1(4)
C12 C22 C32 N12 -177.6(2)
C192 N12 C32 C22 -26.7(4)
C192 N12 C32 C42 155.8(3)
C22 C32 C42 C52 -0.8(4)
N12 C32 C42 C52 176.8(2)
C32 C42 C52 C62 0.9(4)
C42 C52 C62 C12 -0.1(4)
C22 C12 C62 C52 -0.7(4)
P2 C12 C62 C52 176.95(19)
C12 P2 C72 C82 -118.68(19)
C132 P2 C72 C82 132.25(18)
Rh1 P2 C72 C82 5.1(2)
C12 P2 C72 C122 64.0(2)
C132 P2 C72 C122 -45.0(2)
Rh1 P2 C72 C122 -172.23(16)
C122 C72 C82 C92 -1.2(4)
P2 C72 C82 C92 -178.55(19)
C72 C82 C92 C102 0.8(4)
C82 C92 C102 C112 0.3(4)
C92 C102 C112 C122 -1.0(4)
C102 C112 C122 C72 0.6(4)
C82 C72 C122 C112 0.5(3)
P2 C72 C122 C112 177.71(18)
C72 P2 C132 C182 -31.9(2)
C12 P2 C132 C182 -146.13(18)
Rh1 P2 C132 C182 95.88(18)
C72 P2 C132 C142 153.22(18)
C12 P2 C132 C142 39.0(2)
Rh1 P2 C132 C142 -79.00(19)
C182 C132 C142 C152 -0.1(3)
P2 C132 C142 C152 174.97(19)
C132 C142 C152 C162 1.0(4)
C142 C152 C162 C172 -0.7(4)
C152 C162 C172 C182 -0.5(4)
C162 C172 C182 C132 1.5(3)
C142 C132 C182 C172 -1.1(3)
P2 C132 C182 C172 -176.08(17)
C32 N12 C192 O12 -2.2(4)
C32 N12 C192 N22 178.7(2)
N13 P3 O13 C13 154.47(17)
O23 P3 O13 C13 40.43(17)
Rh1 P3 O13 C13 -82.13(16)
N13 P3 O23 C203 -50.66(19)
O13 P3 O23 C203 52.20(17)
Rh1 P3 O23 C203 175.90(14)
O23 P3 N13 C213 68.1(2)
O13 P3 N13 C213 -35.9(2)
Rh1 P3 N13 C213 -159.3(2)
P3 O13 C13 C103 -76.2(2)
P3 O13 C13 C23 105.4(2)
C103 C13 C23 C33 1.4(4)
O13 C13 C23 C33 179.8(2)
C13 C23 C33 C43 1.2(4)
C23 C33 C43 C93 -1.3(4)
C23 C33 C43 C53 175.6(2)
C93 C43 C53 C63 1.8(4)
C33 C43 C53 C63 -175.1(2)
C43 C53 C63 C73 -0.6(4)
C53 C63 C73 C83 -0.5(4)
C63 C73 C83 C93 0.4(4)
C73 C83 C93 C43 0.9(3)
C73 C83 C93 C103 176.9(2)
C33 C43 C93 C83 175.1(2)
C53 C43 C93 C83 -2.0(3)
C33 C43 C93 C103 -1.0(3)
C53 C43 C93 C103 -178.1(2)
O13 C13 C103 C93 177.93(18)
C23 C13 C103 C93 -3.8(3)
O13 C13 C103 C113 3.7(3)
C23 C13 C103 C113 -178.0(2)
C83 C93 C103 C13 -172.5(2)
C43 C93 C103 C13 3.5(3)
C83 C93 C103 C113 1.6(3)
C43 C93 C103 C113 177.6(2)
C13 C103 C113 C203 54.1(3)
C93 C103 C113 C203 -119.8(2)
C13 C103 C113 C123 -125.2(2)
C93 C103 C113 C123 60.8(3)
C203 C113 C123 C133 -167.8(2)
C103 C113 C123 C133 11.6(3)
C203 C113 C123 C173 8.1(3)
C103 C113 C123 C173 -172.6(2)
C173 C123 C133 C143 -1.5(3)
C113 C123 C133 C143 174.4(2)
C123 C133 C143 C153 2.4(4)
C133 C143 C153 C163 -0.8(4)
C143 C153 C163 C173 -1.8(4)
C153 C163 C173 C183 -174.5(2)
C153 C163 C173 C123 2.6(4)
C133 C123 C173 C183 176.3(2)
C113 C123 C173 C183 0.3(3)
C133 C123 C173 C163 -1.0(3)
C113 C123 C173 C163 -177.0(2)
C163 C173 C183 C193 170.4(2)
C123 C173 C183 C193 -6.8(4)
C173 C183 C193 C203 4.6(4)
C123 C113 C203 O23 170.81(18)
C103 C113 C203 O23 -8.6(3)
C123 C113 C203 C193 -10.7(3)
C103 C113 C203 C193 169.9(2)
P3 O23 C203 C113 -72.8(2)
P3 O23 C203 C193 108.7(2)
C183 C193 C203 C113 4.4(3)
C183 C193 C203 O23 -177.0(2)
P3 N13 C213 C223 -111.1(2)
P3 N13 C213 C243 131.4(2)
C233 O33 C223 O43 -2.6(4)
C233 O33 C223 C213 174.6(2)
N13 C213 C223 O43 -26.6(4)
C243 C213 C223 O43 93.7(3)
N13 C213 C223 O33 156.1(2)
C243 C213 C223 O33 -83.5(3)
N13 C213 C243 C253 -57.9(4)
C223 C213 C243 C253 -178.1(3)
C213 C243 C253 C263 -57.2(4)
C213 C243 C253 C273 179.8(3)
C84 C14 C24 C34 -4.5(4)
Rh2 C14 C24 C34 97.9(3)
C84 C14 C24 Rh2 -102.4(3)
C14 C24 C34 C44 -39.9(4)
Rh2 C24 C34 C44 40.5(4)
C24 C34 C44 C54 -35.7(4)
C34 C44 C54 C64 93.4(4)
C34 C44 C54 Rh2 11.2(4)
C44 C54 C64 C74 -6.5(5)
Rh2 C54 C64 C74 97.2(3)
C44 C54 C64 Rh2 -103.7(2)
C54 C64 C74 C84 -41.3(5)
Rh2 C64 C74 C84 39.2(4)
C64 C74 C84 C14 -31.4(5)
C24 C14 C84 C74 88.1(4)
Rh2 C14 C84 C74 5.8(4)
C75 P5 C15 C65 24.9(2)
C135 P5 C15 C65 -83.7(2)
Rh2 P5 C15 C65 151.27(19)
C75 P5 C15 C25 -156.46(16)
C135 P5 C15 C25 94.89(18)
Rh2 P5 C15 C25 -30.09(18)
C65 C15 C25 C35 -2.2(3)
P5 C15 C25 C35 179.10(17)
C15 C25 C35 C45 2.6(3)
C15 C25 C35 N15 -178.7(2)
C195 N15 C35 C25 24.9(4)
C195 N15 C35 C45 -156.4(2)
C25 C35 C45 C55 -1.3(4)
N15 C35 C45 C55 179.9(2)
C35 C45 C55 C65 -0.4(4)
C25 C15 C65 C55 0.5(4)
P5 C15 C65 C55 179.0(2)
C45 C55 C65 C15 0.8(4)
C15 P5 C75 C85 122.88(19)
C135 P5 C75 C85 -128.36(19)
Rh2 P5 C75 C85 -2.6(2)
C15 P5 C75 C125 -62.7(2)
C135 P5 C75 C125 46.0(2)
Rh2 P5 C75 C125 171.80(17)
C125 C75 C85 C95 1.2(4)
P5 C75 C85 C95 175.8(2)
C75 C85 C95 C105 -0.7(4)
C85 C95 C105 C115 0.0(4)
C95 C105 C115 C125 0.3(4)
C105 C115 C125 C75 0.2(4)
C85 C75 C125 C115 -0.9(4)
P5 C75 C125 C115 -175.25(19)
C75 P5 C135 C185 35.1(2)
C15 P5 C135 C185 150.30(18)
Rh2 P5 C135 C185 -88.26(18)
C75 P5 C135 C145 -149.04(18)
C15 P5 C135 C145 -33.8(2)
Rh2 P5 C135 C145 87.62(18)
C185 C135 C145 C155 -0.7(3)
P5 C135 C145 C155 -176.68(18)
C135 C145 C155 C165 0.5(4)
C145 C155 C165 C175 0.1(4)
C155 C165 C175 C185 -0.5(3)
C145 C135 C185 C175 0.3(3)
P5 C135 C185 C175 176.27(17)
C165 C175 C185 C135 0.3(3)
C35 N15 C195 O15 -10.4(4)
C35 N15 C195 N25 170.4(2)
N16 P6 O16 C16 -152.22(17)
O26 P6 O16 C16 -38.56(17)
Rh2 P6 O16 C16 84.38(16)
N16 P6 O26 C206 50.11(18)
O16 P6 O26 C206 -53.17(17)
Rh2 P6 O26 C206 -178.50(13)
O26 P6 N16 C216 -75.0(3)
O16 P6 N16 C216 29.9(3)
Rh2 P6 N16 C216 154.5(2)
P6 O16 C16 C106 75.0(2)
P6 O16 C16 C26 -106.5(2)
C106 C16 C26 C36 -1.9(4)
O16 C16 C26 C36 179.8(2)
C16 C26 C36 C46 -0.4(4)
C26 C36 C46 C56 -176.7(2)
C26 C36 C46 C96 0.1(4)
C36 C46 C56 C66 174.6(2)
C96 C46 C56 C66 -2.2(4)
C46 C56 C66 C76 0.6(4)
C56 C66 C76 C86 0.6(4)
C66 C76 C86 C96 -0.1(4)
C76 C86 C96 C46 -1.5(3)
C76 C86 C96 C106 -178.0(2)
C36 C46 C96 C86 -174.3(2)
C56 C46 C96 C86 2.6(3)
C36 C46 C96 C106 2.4(3)
C56 C46 C96 C106 179.3(2)
O16 C16 C106 C96 -177.31(19)
C26 C16 C106 C96 4.4(3)
O16 C16 C106 C116 -4.2(3)
C26 C16 C106 C116 177.4(2)
C86 C96 C106 C16 172.0(2)
C46 C96 C106 C16 -4.5(3)
C86 C96 C106 C116 -1.0(3)
C46 C96 C106 C116 -177.5(2)
C16 C106 C116 C206 -54.3(3)
C96 C106 C116 C206 118.6(2)
C16 C106 C116 C126 125.7(2)
C96 C106 C116 C126 -61.4(3)
C206 C116 C126 C136 167.4(2)
C106 C116 C126 C136 -12.6(3)
C206 C116 C126 C176 -8.4(3)
C106 C116 C126 C176 171.5(2)
C176 C126 C136 C146 0.6(3)
C116 C126 C136 C146 -175.3(2)
C126 C136 C146 C156 -2.2(4)
C136 C146 C156 C166 1.2(4)
C146 C156 C166 C176 1.3(4)
C156 C166 C176 C186 175.2(3)
C156 C166 C176 C126 -2.8(4)
C136 C126 C176 C186 -176.3(2)
C116 C126 C176 C186 -0.2(3)
C136 C126 C176 C166 1.8(3)
C116 C126 C176 C166 177.8(2)
C166 C176 C186 C196 -171.2(2)
C126 C176 C186 C196 6.8(4)
C176 C186 C196 C206 -4.5(4)
C126 C116 C206 O26 -171.07(18)
C106 C116 C206 O26 8.9(3)
C126 C116 C206 C196 11.3(3)
C106 C116 C206 C196 -168.7(2)
P6 O26 C206 C116 72.6(2)
P6 O26 C206 C196 -109.64(19)
C186 C196 C206 C116 -4.9(3)
C186 C196 C206 O26 177.4(2)
P6 N16 C216 C226 106.4(3)
P6 N16 C216 C246 -133.3(2)
C236 O36 C226 O46 0.2(4)
C236 O36 C226 C216 176.6(3)
N16 C216 C226 O46 -146.3(3)
C246 C216 C226 O46 93.5(3)
N16 C216 C226 O36 37.3(3)
C246 C216 C226 O36 -82.9(3)
N16 C216 C246 C256 -175.7(3)
C226 C216 C246 C256 -51.8(4)
C216 C246 C256 C276 -63.6(5)
C216 C246 C256 C266 172.5(4)
